data_2211472
loop_
_publ_author_name
'Sheng-Zhen Xu'
'Yang-Gen Hu'

_publ_section_title 2-(<i>tert</i>-Butylamino)-3-phenylbenzo[4,5]thieno[3,2-<i>d</i>]pyrimidin-4(3<i>H</i>)-one
_journal_coeditor_code IS2099
_journal_issue 12
_journal_name_full 'Acta Crystallographica Section E'
_journal_page_first o5647
_journal_page_last o5648
_journal_paper_doi 10.1107/S1600536806048100
_journal_volume 62
_journal_year 2006
_chemical_formula_iupac 'C20 H19 N3 O S'
_chemical_formula_moiety 'C20 H19 N3 O S'
_chemical_formula_sum 'C20 H19 N3 O S'
_chemical_formula_weight 349.44
_chemical_name_systematic
;
2-(tert-Butylamino)-3-phenyl-3H-benzo[4,5]thieno[3,2-e]pyrimidin-4-one
;
_space_group_IT_number 2
_symmetry_cell_setting triclinic
_symmetry_space_group_name_Hall '-P 1'
_symmetry_space_group_name_H-M 'P -1'
_atom_sites_solution_hydrogens geom
_atom_sites_solution_primary direct
_atom_sites_solution_secondary difmap
_audit_creation_method SHELXL97
_cell_angle_alpha 104.928(3)
_cell_angle_beta 115.988(2)
_cell_angle_gamma 91.557(3)
_cell_formula_units_Z 2
_cell_length_a 9.7106(15)
_cell_length_b 10.1139(15)
_cell_length_c 10.5568(16)
_cell_measurement_reflns_used 1055
_cell_measurement_temperature 292(2)
_cell_measurement_theta_max 25.00
_cell_measurement_theta_min 2.25
_cell_volume 888.7(2)
_computing_cell_refinement 'SAINT (Bruker, 2001)'
_computing_data_collection 'SMART (Bruker, 2001)'
_computing_data_reduction SAINT
_computing_molecular_graphics 'PLATON (Spek, 2003)'
_computing_publication_material 'SHELXTL (Bruker, 2001)'
_computing_structure_refinement 'SHELXL97 (Sheldrick, 1997)'
_computing_structure_solution 'SHELXS97 (Sheldrick, 1997)'
_diffrn_ambient_temperature 292(2)
_diffrn_measured_fraction_theta_full 0.979
_diffrn_measured_fraction_theta_max 0.979
_diffrn_measurement_device_type 'Bruker SMART CCD area-detector'
_diffrn_measurement_method '\f and \w'
_diffrn_radiation_monochromator graphite
_diffrn_radiation_source 'fine-focus sealed tube'
_diffrn_radiation_type MoK\a
_diffrn_radiation_wavelength 0.71073
_diffrn_reflns_av_R_equivalents 0.0229
_diffrn_reflns_av_sigmaI/netI 0.0505
_diffrn_reflns_limit_h_max 9
_diffrn_reflns_limit_h_min -11
_diffrn_reflns_limit_k_max 11
_diffrn_reflns_limit_k_min -11
_diffrn_reflns_limit_l_max 12
_diffrn_reflns_limit_l_min -12
_diffrn_reflns_number 4495
_diffrn_reflns_theta_full 25.00
_diffrn_reflns_theta_max 25.00
_diffrn_reflns_theta_min 2.25
_diffrn_standards_number 0
_exptl_absorpt_coefficient_mu 0.195
_exptl_absorpt_correction_T_max 0.9808
_exptl_absorpt_correction_T_min 0.9621
_exptl_absorpt_correction_type multi-scan
_exptl_absorpt_process_details '(SADABS; Sheldrick, 2003)'
_exptl_crystal_colour colourless
_exptl_crystal_density_diffrn 1.306
_exptl_crystal_density_method 'not measured'
_exptl_crystal_description block
_exptl_crystal_F_000 368
_exptl_crystal_size_max 0.20
_exptl_crystal_size_mid 0.10
_exptl_crystal_size_min 0.10
_refine_diff_density_max 0.236
_refine_diff_density_min -0.217
_refine_ls_extinction_method none
_refine_ls_goodness_of_fit_ref 1.042
_refine_ls_hydrogen_treatment constr
_refine_ls_matrix_type full
_refine_ls_number_parameters 229
_refine_ls_number_reflns 3058
_refine_ls_number_restraints 0
_refine_ls_restrained_S_all 1.042
_refine_ls_R_factor_all 0.0766
_refine_ls_R_factor_gt 0.0537
_refine_ls_shift/su_max 0.000
_refine_ls_shift/su_mean 0.000
_refine_ls_structure_factor_coef Fsqd
_refine_ls_weighting_details 'calc w = 1/[\s^2^(Fo^2^)+(0.0723P)^2^+0.077P] where P=(Fo^2^+2Fc^2^)/3'
_refine_ls_weighting_scheme calc
_refine_ls_wR_factor_gt 0.1256
_refine_ls_wR_factor_ref 0.1493
_reflns_number_gt 2179
_reflns_number_total 3058
_reflns_threshold_expression I>2\s(I)
_cod_data_source_file is2099.cif
_cod_data_source_block I
_cod_depositor_comments
;
The following automatic conversions were performed:
'_symmetry_cell_setting' value 'Triclinic' changed to 'triclinic'
according to '/home/saulius/struct/CIF-dictionaries/cif_core.dic'
dictionary named 'cif_core.dic' version 2.4.1 from 2010-06-29.

Automatic conversion script
Id: cif_fix_enum 1527 2010-12-29 10:47:43Z saulius 

The following automatic conversions were performed:

'_symmetry_cell_setting' value 'Triclinic' changed to 'triclinic'
according to /home/saulius/struct/CIF-dictionaries/cif_core.dic
dictionary named 'cif_core.dic' version 2.4.1 from 2010-06-29.

Automatic conversion script
Id: cif_fix_values 1715 2011-07-08 13:25:40Z adriana 
;
_cod_database_code 2211472
_cod_database_fobs_code 2211472

loop_
_symmetry_equiv_pos_as_xyz
'x, y, z'
'-x, -y, -z'

loop_
_atom_site_type_symbol
_atom_site_label
_atom_site_fract_x
_atom_site_fract_y
_atom_site_fract_z
_atom_site_U_iso_or_equiv
_atom_site_adp_type
_atom_site_calc_flag
_atom_site_refinement_flags
_atom_site_occupancy
C C1 0.7806(3) 0.1215(3) 1.1700(3) 0.0436(7) Uani d . 1
C C2 0.8745(4) 0.0945(3) 1.3019(3) 0.0519(8) Uani d . 1
H H2 0.9696 0.0659 1.3191 0.062 Uiso calc R 1
C C3 0.8220(4) 0.1114(3) 1.4056(3) 0.0571(9) Uani d . 1
H H3 0.8837 0.0939 1.4942 0.068 Uiso calc R 1
C C4 0.6811(4) 0.1533(3) 1.3835(3) 0.0561(8) Uani d . 1
H H4 0.6490 0.1624 1.4559 0.067 Uiso calc R 1
C C5 0.5883(4) 0.1817(3) 1.2541(3) 0.0506(8) Uani d . 1
H H5 0.4941 0.2115 1.2392 0.061 Uiso calc R 1
C C6 0.6376(3) 0.1651(3) 1.1454(3) 0.0390(7) Uani d . 1
C C7 0.5593(3) 0.1870(3) 1.0031(3) 0.0374(6) Uani d . 1
C C8 0.6435(3) 0.1597(3) 0.9263(3) 0.0394(7) Uani d . 1
C C9 0.5906(3) 0.1828(3) 0.7852(3) 0.0421(7) Uani d . 1
C C10 0.3683(3) 0.2556(3) 0.8253(3) 0.0392(7) Uani d . 1
C C11 0.3844(3) 0.2634(3) 0.6002(3) 0.0429(7) Uani d . 1
C C12 0.3274(3) 0.1578(3) 0.4709(3) 0.0482(7) Uani d . 1
H H12 0.3313 0.0663 0.4720 0.058 Uiso calc R 1
C C13 0.2638(4) 0.1887(4) 0.3384(3) 0.0629(10) Uani d . 1
H H13 0.2243 0.1175 0.2498 0.075 Uiso calc R 1
C C14 0.2586(4) 0.3230(5) 0.3369(4) 0.0685(11) Uani d . 1
H H14 0.2145 0.3426 0.2472 0.082 Uiso calc R 1
C C15 0.3184(4) 0.4301(4) 0.4677(4) 0.0668(10) Uani d . 1
H H15 0.3148 0.5216 0.4665 0.080 Uiso calc R 1
C C16 0.3835(4) 0.3999(3) 0.6001(3) 0.0544(8) Uani d . 1
H H16 0.4266 0.4711 0.6889 0.065 Uiso calc R 1
C C17 0.1484(3) 0.3658(3) 0.8517(3) 0.0474(8) Uani d . 1
C C18 0.2579(4) 0.4756(3) 0.9946(4) 0.0670(10) Uani d . 1
H H18A 0.3297 0.4321 1.0613 0.101 Uiso calc R 1
H H18B 0.1991 0.5247 1.0389 0.101 Uiso calc R 1
H H18C 0.3142 0.5395 0.9739 0.101 Uiso calc R 1
C C19 0.0709(4) 0.2560(4) 0.8828(4) 0.0650(9) Uani d . 1
H H19A -0.0083 0.1948 0.7915 0.098 Uiso calc R 1
H H19B 0.0250 0.2992 0.9439 0.098 Uiso calc R 1
H H19C 0.1467 0.2040 0.9331 0.098 Uiso calc R 1
C C20 0.0263(4) 0.4328(4) 0.7505(4) 0.0788(12) Uani d . 1
H H20A 0.0763 0.5094 0.7398 0.118 Uiso calc R 1
H H20B -0.0410 0.4655 0.7925 0.118 Uiso calc R 1
H H20C -0.0337 0.3658 0.6554 0.118 Uiso calc R 1
N N1 0.4199(3) 0.2336(2) 0.9536(2) 0.0435(6) Uani d . 1
N N2 0.4472(3) 0.2328(2) 0.7398(2) 0.0387(6) Uani d . 1
N N3 0.2324(3) 0.3025(3) 0.7688(2) 0.0483(6) Uani d . 1
H H3A 0.1904 0.2952 0.6762 0.058 Uiso calc R 1
O O1 0.6564(2) 0.1649(2) 0.7083(2) 0.0569(6) Uani d . 1
S S1 0.81909(9) 0.10819(9) 1.02092(8) 0.0511(3) Uani d . 1

loop_
_atom_site_aniso_label
_atom_site_aniso_U_11
_atom_site_aniso_U_22
_atom_site_aniso_U_33
_atom_site_aniso_U_12
_atom_site_aniso_U_13
_atom_site_aniso_U_23
C1 0.0444(17) 0.0512(18) 0.0392(16) 0.0118(14) 0.0208(13) 0.0164(14)
C2 0.0534(19) 0.056(2) 0.0472(18) 0.0157(16) 0.0187(15) 0.0232(16)
C3 0.071(2) 0.059(2) 0.0421(18) 0.0151(17) 0.0221(17) 0.0237(16)
C4 0.073(2) 0.063(2) 0.0490(19) 0.0175(18) 0.0368(17) 0.0266(17)
C5 0.0551(19) 0.059(2) 0.0489(18) 0.0152(16) 0.0308(16) 0.0216(16)
C6 0.0456(17) 0.0389(16) 0.0373(15) 0.0063(13) 0.0213(13) 0.0151(13)
C7 0.0425(16) 0.0346(15) 0.0379(15) 0.0056(12) 0.0206(13) 0.0114(12)
C8 0.0439(17) 0.0401(16) 0.0373(15) 0.0100(13) 0.0203(13) 0.0130(13)
C9 0.0404(16) 0.0487(18) 0.0388(16) 0.0069(13) 0.0203(14) 0.0120(13)
C10 0.0416(16) 0.0417(17) 0.0391(15) 0.0103(13) 0.0212(13) 0.0146(13)
C11 0.0382(16) 0.060(2) 0.0379(16) 0.0113(14) 0.0204(13) 0.0210(15)
C12 0.0499(18) 0.057(2) 0.0438(17) 0.0136(15) 0.0262(15) 0.0162(15)
C13 0.053(2) 0.100(3) 0.0355(17) 0.0200(19) 0.0223(16) 0.0159(18)
C14 0.063(2) 0.112(3) 0.055(2) 0.037(2) 0.0336(19) 0.049(2)
C15 0.071(2) 0.079(3) 0.066(2) 0.025(2) 0.033(2) 0.042(2)
C16 0.062(2) 0.055(2) 0.0499(19) 0.0110(16) 0.0250(16) 0.0224(16)
C17 0.0453(17) 0.0555(19) 0.0427(17) 0.0169(15) 0.0227(14) 0.0115(15)
C18 0.070(2) 0.058(2) 0.072(2) 0.0150(18) 0.037(2) 0.0092(18)
C19 0.056(2) 0.069(2) 0.076(2) 0.0080(18) 0.0385(19) 0.0176(19)
C20 0.079(3) 0.096(3) 0.074(3) 0.052(2) 0.037(2) 0.038(2)
N1 0.0402(14) 0.0588(16) 0.0401(13) 0.0152(12) 0.0225(11) 0.0206(12)
N2 0.0420(14) 0.0442(14) 0.0352(12) 0.0121(11) 0.0194(11) 0.0166(11)
N3 0.0442(14) 0.0721(18) 0.0361(13) 0.0243(13) 0.0212(11) 0.0217(13)
O1 0.0530(13) 0.0881(17) 0.0470(12) 0.0269(12) 0.0336(11) 0.0269(12)
S1 0.0469(5) 0.0716(6) 0.0465(5) 0.0234(4) 0.0264(4) 0.0259(4)

loop_
_atom_type_symbol
_atom_type_description
_atom_type_scat_dispersion_real
_atom_type_scat_dispersion_imag
_atom_type_scat_source
C C 0.0033 0.0016 'International Tables Vol C Tables 4.2.6.8 and 6.1.1.4'
H H 0.0000 0.0000 'International Tables Vol C Tables 4.2.6.8 and 6.1.1.4'
N N 0.0061 0.0033 'International Tables Vol C Tables 4.2.6.8 and 6.1.1.4'
O O 0.0106 0.0060 'International Tables Vol C Tables 4.2.6.8 and 6.1.1.4'
S S 0.1246 0.1234 'International Tables Vol C Tables 4.2.6.8 and 6.1.1.4'

loop_
_geom_angle_atom_site_label_1
_geom_angle_atom_site_label_2
_geom_angle_atom_site_label_3
_geom_angle
_geom_angle_publ_flag
C2 C1 C6 120.6(3) ?
C2 C1 S1 127.2(2) ?
C6 C1 S1 112.20(19) ?
C3 C2 C1 117.9(3) ?
C3 C2 H2 121.1 ?
C1 C2 H2 121.1 ?
C2 C3 C4 122.6(3) ?
C2 C3 H3 118.7 ?
C4 C3 H3 118.7 ?
C5 C4 C3 119.9(3) ?
C5 C4 H4 120.0 ?
C3 C4 H4 120.0 ?
C4 C5 C6 119.1(3) ?
C4 C5 H5 120.4 ?
C6 C5 H5 120.4 ?
C5 C6 C1 119.8(2) ?
C5 C6 C7 128.4(3) ?
C1 C6 C7 111.7(2) ?
N1 C7 C8 124.7(2) ?
N1 C7 C6 123.5(2) ?
C8 C7 C6 111.8(2) ?
C7 C8 C9 120.8(3) ?
C7 C8 S1 113.9(2) ?
C9 C8 S1 125.1(2) ?
O1 C9 N2 120.9(2) ?
O1 C9 C8 126.8(3) ?
N2 C9 C8 112.3(2) ?
N1 C10 N3 119.9(2) no
N1 C10 N2 123.4(2) ?
N3 C10 N2 116.7(2) ?
C12 C11 C16 120.9(3) ?
C12 C11 N2 119.9(3) ?
C16 C11 N2 119.2(3) ?
C11 C12 C13 119.1(3) ?
C11 C12 H12 120.4 ?
C13 C12 H12 120.4 ?
C14 C13 C12 120.5(3) ?
C14 C13 H13 119.8 ?
C12 C13 H13 119.8 ?
C13 C14 C15 120.4(3) ?
C13 C14 H14 119.8 ?
C15 C14 H14 119.8 ?
C16 C15 C14 119.3(3) ?
C16 C15 H15 120.3 ?
C14 C15 H15 120.3 ?
C15 C16 C11 119.7(3) ?
C15 C16 H16 120.2 ?
C11 C16 H16 120.2 ?
N3 C17 C19 110.5(3) ?
N3 C17 C18 110.8(3) ?
C19 C17 C18 110.5(3) ?
N3 C17 C20 105.4(2) ?
C19 C17 C20 109.8(3) ?
C18 C17 C20 109.7(3) ?
C17 C18 H18A 109.5 ?
C17 C18 H18B 109.5 ?
H18A C18 H18B 109.5 ?
C17 C18 H18C 109.5 ?
H18A C18 H18C 109.5 ?
H18B C18 H18C 109.5 ?
C17 C19 H19A 109.5 ?
C17 C19 H19B 109.5 ?
H19A C19 H19B 109.5 ?
C17 C19 H19C 109.5 ?
H19A C19 H19C 109.5 ?
H19B C19 H19C 109.5 ?
C17 C20 H20A 109.5 ?
C17 C20 H20B 109.5 ?
H20A C20 H20B 109.5 ?
C17 C20 H20C 109.5 ?
H20A C20 H20C 109.5 ?
H20B C20 H20C 109.5 ?
C10 N1 C7 116.0(2) ?
C10 N2 C9 122.7(2) ?
C10 N2 C11 120.2(2) ?
C9 N2 C11 117.1(2) ?
C10 N3 C17 126.0(2) yes
C10 N3 H3A 117.0 ?
C17 N3 H3A 117.0 ?
C8 S1 C1 90.32(13) yes

loop_
_geom_bond_atom_site_label_1
_geom_bond_atom_site_label_2
_geom_bond_distance
_geom_bond_publ_flag
C1 C2 1.393(4) ?
C1 C6 1.402(4) ?
C1 S1 1.745(3) yes
C2 C3 1.372(4) ?
C2 H2 0.9300 ?
C3 C4 1.382(4) ?
C3 H3 0.9300 ?
C4 C5 1.377(4) ?
C4 H4 0.9300 ?
C5 C6 1.400(4) ?
C5 H5 0.9300 ?
C6 C7 1.437(3) ?
C7 N1 1.367(3) ?
C7 C8 1.371(4) ?
C8 C9 1.433(4) ?
C8 S1 1.732(3) yes
C9 O1 1.219(3) ?
C9 N2 1.415(3) yes
C10 N1 1.304(3) yes
C10 N3 1.346(3) yes
C10 N2 1.400(3) yes
C11 C12 1.366(4) ?
C11 C16 1.381(4) ?
C11 N2 1.448(3) ?
C12 C13 1.384(4) ?
C12 H12 0.9300 ?
C13 C14 1.364(5) ?
C13 H13 0.9300 ?
C14 C15 1.382(5) ?
C14 H14 0.9300 ?
C15 C16 1.380(4) ?
C15 H15 0.9300 ?
C16 H16 0.9300 ?
C17 N3 1.485(3) ?
C17 C19 1.506(4) ?
C17 C18 1.519(4) ?
C17 C20 1.521(4) ?
C18 H18A 0.9600 ?
C18 H18B 0.9600 ?
C18 H18C 0.9600 ?
C19 H19A 0.9600 ?
C19 H19B 0.9600 ?
C19 H19C 0.9600 ?
C20 H20A 0.9600 ?
C20 H20B 0.9600 ?
C20 H20C 0.9600 ?
N3 H3A 0.8600 ?

loop_
_geom_hbond_atom_site_label_D
_geom_hbond_atom_site_label_H
_geom_hbond_atom_site_label_A
_geom_hbond_site_symmetry_A
_geom_hbond_distance_DH
_geom_hbond_distance_HA
_geom_hbond_distance_DA
_geom_hbond_angle_DHA
C19 H19C N1 . 0.96 2.57 3.163(4) 120
C18 H18A N1 . 0.96 2.43 2.986(4) 117
C18 H18A Cg 2_667 0.96 2.71 3.454(4) 135

loop_
_geom_torsion_atom_site_label_1
_geom_torsion_atom_site_label_2
_geom_torsion_atom_site_label_3
_geom_torsion_atom_site_label_4
_geom_torsion
_geom_torsion_publ_flag
C6 C1 C2 C3 0.3(5) ?
S1 C1 C2 C3 -179.9(2) ?
C1 C2 C3 C4 0.2(5) ?
C2 C3 C4 C5 -0.9(5) ?
C3 C4 C5 C6 1.1(5) ?
C4 C5 C6 C1 -0.7(4) ?
C4 C5 C6 C7 179.2(3) ?
C2 C1 C6 C5 0.0(4) ?
S1 C1 C6 C5 -179.9(2) ?
C2 C1 C6 C7 -179.9(3) ?
S1 C1 C6 C7 0.3(3) ?
C5 C6 C7 N1 2.1(5) ?
C1 C6 C7 N1 -178.0(3) ?
C5 C6 C7 C8 -179.8(3) ?
C1 C6 C7 C8 0.1(3) ?
N1 C7 C8 C9 1.7(4) ?
C6 C7 C8 C9 -176.3(2) ?
N1 C7 C8 S1 177.7(2) ?
C6 C7 C8 S1 -0.4(3) ?
C7 C8 C9 O1 178.6(3) ?
S1 C8 C9 O1 3.1(5) ?
C7 C8 C9 N2 -0.7(4) ?
S1 C8 C9 N2 -176.21(19) no
C16 C11 C12 C13 -2.0(4) ?
N2 C11 C12 C13 178.2(3) ?
C11 C12 C13 C14 0.2(5) ?
C12 C13 C14 C15 0.8(5) ?
C13 C14 C15 C16 0.0(5) ?
C14 C15 C16 C11 -1.7(5) ?
C12 C11 C16 C15 2.7(5) ?
N2 C11 C16 C15 -177.4(3) ?
N3 C10 N1 C7 -179.5(2) ?
N2 C10 N1 C7 0.5(4) ?
C8 C7 N1 C10 -1.6(4) ?
C6 C7 N1 C10 176.3(3) ?
N1 C10 N2 C9 0.4(4) ?
N3 C10 N2 C9 -179.6(2) ?
N1 C10 N2 C11 -178.2(3) ?
N3 C10 N2 C11 1.8(4) ?
O1 C9 N2 C10 -179.6(3) ?
C8 C9 N2 C10 -0.3(4) ?
O1 C9 N2 C11 -1.0(4) no
C8 C9 N2 C11 178.4(2) ?
C12 C11 N2 C10 -110.5(3) ?
C16 C11 N2 C10 69.6(4) ?
C12 C11 N2 C9 70.8(3) ?
C16 C11 N2 C9 -109.1(3) ?
N1 C10 N3 C17 15.9(4) ?
N2 C10 N3 C17 -164.2(3) ?
C19 C17 N3 C10 -75.1(4) ?
C18 C17 N3 C10 47.7(4) ?
C20 C17 N3 C10 166.3(3) ?
C7 C8 S1 C1 0.4(2) ?
C9 C8 S1 C1 176.2(3) no
C2 C1 S1 C8 179.8(3) ?
C6 C1 S1 C8 -0.4(2) ?

loop_
_cod_related_entry_id
_cod_related_entry_database
_cod_related_entry_code
1 ChemSpider 21125896
